data_7000654
loop_
_publ_author_name
'Wong, Elizabeth'
'Li, John'
'Seward, Corey'
'Wang, Suning'

_publ_section_title
;
 Cu(i) and Ag(i) complexes of 7-azaindolyl and
 2,2&#x2032;-dipyridylamino substituted 1,3,5-triazine and benzene: the
 central core impact on structure, solution dynamics and fluorescence
 of the complexes
;
_journal_issue 10
_journal_name_full 'Dalton Transactions'
_journal_page_first 1776
_journal_page_last 1785
_journal_paper_doi 10.1039/b814393e
_journal_year 2009
_chemical_formula_sum 'C58 H50 B Cu F4 N9 O P'
_chemical_formula_weight 1070.39
_chemical_name_systematic
;
?
;
_space_group_IT_number 2
_symmetry_cell_setting triclinic
_symmetry_space_group_name_Hall '-P 1'
_symmetry_space_group_name_H-M 'P -1'
_atom_sites_solution_hydrogens geom
_atom_sites_solution_primary direct
_atom_sites_solution_secondary difmap
_audit_creation_method SHELXL-97
_cell_angle_alpha 81.5200(10)
_cell_angle_beta 85.3200(10)
_cell_angle_gamma 69.1880(10)
_cell_formula_units_Z 2
_cell_length_a 11.25700(10)
_cell_length_b 15.4097(2)
_cell_length_c 15.5266(2)
_cell_measurement_reflns_used 9916
_cell_measurement_temperature 180(2)
_cell_measurement_theta_max 27.13
_cell_measurement_theta_min 2.38
_cell_volume 2488.85(5)
_computing_cell_refinement 'Bruker SMART'
_computing_data_collection 'Bruker SMART'
_computing_data_reduction 'Bruker SAINT'
_computing_molecular_graphics 'Bruker SHELXTL'
_computing_publication_material 'Bruker SHELXTL'
_computing_structure_refinement 'SHELXL-97 (Sheldrick, 1997)'
_computing_structure_solution 'SHELXS-97 (Sheldrick, 1990)'
_diffrn_ambient_temperature 180(2)
_diffrn_measured_fraction_theta_full 0.995
_diffrn_measured_fraction_theta_max 0.995
_diffrn_measurement_device_type 'CCD area detector'
_diffrn_measurement_method 'phi and omega scans'
_diffrn_radiation_monochromator graphite
_diffrn_radiation_source 'fine-focus sealed tube'
_diffrn_radiation_type MoK\a
_diffrn_radiation_wavelength 0.71073
_diffrn_reflns_av_R_equivalents 0.0183
_diffrn_reflns_av_sigmaI/netI 0.0274
_diffrn_reflns_limit_h_max 14
_diffrn_reflns_limit_h_min -14
_diffrn_reflns_limit_k_max 19
_diffrn_reflns_limit_k_min -19
_diffrn_reflns_limit_l_max 17
_diffrn_reflns_limit_l_min -19
_diffrn_reflns_number 23805
_diffrn_reflns_theta_full 27.15
_diffrn_reflns_theta_max 27.15
_diffrn_reflns_theta_min 2.07
_exptl_absorpt_coefficient_mu 0.539
_exptl_absorpt_correction_T_max 0.9196
_exptl_absorpt_correction_T_min 0.8576
_exptl_absorpt_correction_type multi-scan
_exptl_crystal_colour colourless
_exptl_crystal_density_diffrn 1.428
_exptl_crystal_density_method 'not measured'
_exptl_crystal_description block
_exptl_crystal_F_000 1108
_exptl_crystal_size_max 0.29
_exptl_crystal_size_mid 0.28
_exptl_crystal_size_min 0.16
_refine_diff_density_max 0.556
_refine_diff_density_min -0.529
_refine_diff_density_rms 0.059
_refine_ls_extinction_method none
_refine_ls_goodness_of_fit_ref 1.067
_refine_ls_hydrogen_treatment constr
_refine_ls_matrix_type full
_refine_ls_number_parameters 664
_refine_ls_number_reflns 10992
_refine_ls_number_restraints 0
_refine_ls_restrained_S_all 1.067
_refine_ls_R_factor_all 0.0470
_refine_ls_R_factor_gt 0.0391
_refine_ls_shift/su_max 0.001
_refine_ls_shift/su_mean 0.000
_refine_ls_structure_factor_coef Fsqd
_refine_ls_weighting_details 'calc w=1/[\s^2^(Fo^2^)+(0.0650P)^2^+0.9200P] where P=(Fo^2^+2Fc^2^)/3'
_refine_ls_weighting_scheme calc
_refine_ls_wR_factor_gt 0.1122
_refine_ls_wR_factor_ref 0.1165
_reflns_number_gt 9210
_reflns_number_total 10992
_reflns_threshold_expression >2sigma(I)
_cod_data_source_file b814393e.txt
_cod_data_source_block jli6
_cod_depositor_comments
;
The following automatic conversions were performed:
'_symmetry_cell_setting' value 'Triclinic' changed to 'triclinic'
according to '/home/saulius/struct/CIF-dictionaries/cif_core.dic'
dictionary named 'cif_core.dic' version 2.4.1 from
2010-06-29.

'_exptl_absorpt_correction_type' value 'Multi-scan' changed
to 'multi-scan' according to
'/home/saulius/struct/CIF-dictionaries/cif_core.dic' dictionary named
'cif_core.dic' version 2.4.1 from 2010-06-29.

Automatic conversion script
Id: cif_fix_enum 1527 2010-12-29 10:47:43Z saulius 
;
_cod_original_sg_symbol_H-M P-1
_cod_database_code 7000654

loop_
_symmetry_equiv_pos_as_xyz
'x, y, z'
'-x, -y, -z'

loop_
_atom_site_label
_atom_site_type_symbol
_atom_site_fract_x
_atom_site_fract_y
_atom_site_fract_z
_atom_site_U_iso_or_equiv
_atom_site_adp_type
_atom_site_occupancy
_atom_site_symmetry_multiplicity
_atom_site_calc_flag
_atom_site_refinement_flags
_atom_site_disorder_assembly
_atom_site_disorder_group
Cu1 Cu -0.53720(2) 0.215096(15) 0.300002(15) 0.02448(8) Uani 1 1 d . . .
B1 B -0.9557(3) 0.4911(2) 0.6960(2) 0.0460(6) Uani 1 1 d . . .
P1 P -0.49681(5) 0.24789(3) 0.16021(3) 0.02616(12) Uani 1 1 d . . .
N1 N -0.65873(14) 0.14205(11) 0.34383(10) 0.0239(3) Uani 1 1 d . . .
N2 N -0.55027(16) 0.30560(11) 0.38863(11) 0.0287(3) Uani 1 1 d . . .
N3 N -0.49278(14) -0.00403(10) 0.36494(11) 0.0246(3) Uani 1 1 d . . .
N4 N -0.08851(14) 0.00672(11) 0.23906(10) 0.0253(3) Uani 1 1 d . . .
N5 N -0.33816(15) 0.23369(11) 0.43283(11) 0.0275(3) Uani 1 1 d . . .
N6 N -0.51215(18) -0.11468(13) 0.28322(13) 0.0369(4) Uani 1 1 d . . .
N7 N -0.08126(16) -0.14999(12) 0.24904(13) 0.0353(4) Uani 1 1 d . . .
N8 N -0.17298(19) 0.17027(13) 0.53100(12) 0.0375(4) Uani 1 1 d . . .
N9 N 0.12228(17) 0.00859(14) 0.21819(12) 0.0364(4) Uani 1 1 d . . .
C1 C -0.45351(18) -0.09860(13) 0.34656(14) 0.0279(4) Uani 1 1 d . . .
C2 C -0.3532(2) -0.16655(14) 0.39233(16) 0.0370(5) Uani 1 1 d . . .
H2A H -0.3167 -0.1522 0.4390 0.044 Uiso 1 1 calc R . .
C3 C -0.3089(2) -0.25509(16) 0.3677(2) 0.0507(7) Uani 1 1 d . . .
H3A H -0.2393 -0.3030 0.3961 0.061 Uiso 1 1 calc R . .
C4 C -0.3670(3) -0.27311(17) 0.3010(2) 0.0595(8) Uani 1 1 d . . .
H4A H -0.3372 -0.3333 0.2821 0.071 Uiso 1 1 calc R . .
C5 C -0.4691(3) -0.20237(18) 0.2624(2) 0.0527(7) Uani 1 1 d . . .
H5A H -0.5113 -0.2164 0.2186 0.063 Uiso 1 1 calc R . .
C6 C -0.6670(2) 0.37271(14) 0.39710(16) 0.0371(5) Uani 1 1 d . . .
H6B H -0.7316 0.3769 0.3593 0.045 Uiso 1 1 calc R . .
C7 C -0.6960(2) 0.43445(16) 0.45740(19) 0.0467(6) Uani 1 1 d . . .
H7B H -0.7781 0.4810 0.4605 0.056 Uiso 1 1 calc R . .
C8 C -0.6032(2) 0.42742(16) 0.51333(18) 0.0464(6) Uani 1 1 d . . .
H8B H -0.6212 0.4686 0.5564 0.056 Uiso 1 1 calc R . .
C9 C -0.4839(2) 0.36019(16) 0.50646(15) 0.0382(5) Uani 1 1 d . . .
H9B H -0.4191 0.3545 0.5447 0.046 Uiso 1 1 calc R . .
C10 C -0.45988(19) 0.30053(13) 0.44232(13) 0.0286(4) Uani 1 1 d . . .
C11 C -0.06360(17) -0.07622(13) 0.19984(13) 0.0256(4) Uani 1 1 d . . .
C12 C -0.0215(2) -0.07612(16) 0.11383(14) 0.0345(4) Uani 1 1 d . . .
H12A H -0.0105 -0.0221 0.0813 0.041 Uiso 1 1 calc R . .
C13 C 0.00400(17) -0.15697(15) 0.07675(13) 0.0515(6) Uani 1 1 d . . .
H13A H 0.0345 -0.1597 0.0180 0.062 Uiso 1 1 calc R . .
C14 C -0.01480(17) -0.23393(15) 0.12493(13) 0.0537(7) Uani 1 1 d R . .
H14A H 0.0015 -0.2904 0.0996 0.064 Uiso 1 1 d R . .
C15 C -0.0576(2) -0.22758(16) 0.2105(2) 0.0475(6) Uani 1 1 d . . .
H15A H -0.0711 -0.2804 0.2438 0.057 Uiso 1 1 calc R . .
C16 C -0.78462(18) 0.19223(14) 0.34954(13) 0.0292(4) Uani 1 1 d . . .
H16A H -0.8118 0.2575 0.3304 0.035 Uiso 1 1 calc R . .
C17 C -0.87502(19) 0.15433(15) 0.38123(14) 0.0325(4) Uani 1 1 d . . .
H17A H -0.9623 0.1923 0.3842 0.039 Uiso 1 1 calc R . .
C18 C -0.83555(18) 0.05870(15) 0.40895(13) 0.0310(4) Uani 1 1 d . . .
H18A H -0.8959 0.0304 0.4316 0.037 Uiso 1 1 calc R . .
C19 C -0.70975(18) 0.00590(14) 0.40338(12) 0.0262(4) Uani 1 1 d . . .
H19A H -0.6817 -0.0596 0.4217 0.031 Uiso 1 1 calc R . .
C20 C -0.62203(17) 0.04936(13) 0.37027(12) 0.0224(4) Uani 1 1 d . . .
C21 C -0.23251(18) 0.24151(14) 0.47240(13) 0.0277(4) Uani 1 1 d . . .
C22 C -0.1983(2) 0.31995(14) 0.44902(15) 0.0330(4) Uani 1 1 d . . .
H22A H -0.2406 0.3676 0.4044 0.040 Uiso 1 1 calc R . .
C23 C -0.0992(2) 0.32640(16) 0.49359(16) 0.0388(5) Uani 1 1 d . . .
H23A H -0.0737 0.3795 0.4807 0.047 Uiso 1 1 calc R . .
C24 C -0.0398(2) 0.25480(18) 0.55595(16) 0.0426(5) Uani 1 1 d . . .
H24A H 0.0260 0.2582 0.5884 0.051 Uiso 1 1 calc R . .
C25 C -0.0768(3) 0.17761(18) 0.57101(16) 0.0467(6) Uani 1 1 d . . .
H25A H -0.0315 0.1268 0.6121 0.056 Uiso 1 1 calc R . .
C26 C -0.00490(17) 0.05742(13) 0.21162(12) 0.0247(4) Uani 1 1 d . . .
C27 C -0.05432(18) 0.14831(13) 0.17864(12) 0.0261(4) Uani 1 1 d . . .
H27A H -0.1436 0.1795 0.1746 0.031 Uiso 1 1 calc R . .
C28 C 0.0287(2) 0.19397(16) 0.15123(14) 0.0400(5) Uani 1 1 d . . .
H28A H -0.0037 0.2584 0.1288 0.048 Uiso 1 1 calc R . .
C29 C 0.1578(2) 0.14889(17) 0.15526(14) 0.0386(5) Uani 1 1 d . . .
H29A H 0.2146 0.1813 0.1356 0.046 Uiso 1 1 calc R . .
C30 C 0.2032(2) 0.05553(17) 0.18846(14) 0.0366(5) Uani 1 1 d . . .
H30A H 0.2924 0.0232 0.1907 0.044 Uiso 1 1 calc R . .
C31 C -0.20953(17) 0.11763(12) 0.33973(12) 0.0226(4) Uani 1 1 d . . .
H31A H -0.1454 0.1450 0.3347 0.027 Uiso 1 1 calc R . .
C32 C -0.19564(16) 0.04232(12) 0.29433(11) 0.0214(3) Uani 1 1 d . . .
C33 C -0.29321(16) 0.00564(12) 0.29999(12) 0.0222(4) Uani 1 1 d . . .
H33A H -0.2885 -0.0413 0.2652 0.027 Uiso 1 1 calc R . .
C34 C -0.39744(16) 0.03756(12) 0.35639(12) 0.0210(3) Uani 1 1 d . . .
C35 C -0.40933(16) 0.10924(12) 0.40543(11) 0.0219(3) Uani 1 1 d . . .
H35A H -0.4477 0.1046 0.4656 0.026 Uiso 1 1 calc R . .
C36 C -0.31781(17) 0.15216(12) 0.39222(12) 0.0225(4) Uani 1 1 d . . .
C37 C -0.40282(19) 0.32405(15) 0.13256(15) 0.0344(5) Uani 1 1 d . . .
C38 C -0.3344(2) 0.33492(16) 0.19828(17) 0.0404(5) Uani 1 1 d . . .
H38A H -0.3394 0.3043 0.2555 0.049 Uiso 1 1 calc R . .
C39 C -0.2588(2) 0.39033(18) 0.1809(2) 0.0528(7) Uani 1 1 d . . .
H39A H -0.2125 0.3977 0.2261 0.063 Uiso 1 1 calc R . .
C40 C -0.2514(3) 0.4343(2) 0.0982(2) 0.0642(9) Uani 1 1 d . . .
H40A H -0.1988 0.4713 0.0861 0.077 Uiso 1 1 calc R . .
C41 C -0.3195(3) 0.4252(2) 0.0327(2) 0.0679(9) Uani 1 1 d . . .
H41A H -0.3144 0.4567 -0.0241 0.082 Uiso 1 1 calc R . .
C42 C -0.3962(2) 0.37000(19) 0.04893(17) 0.0508(6) Uani 1 1 d . . .
H42A H -0.4432 0.3639 0.0035 0.061 Uiso 1 1 calc R . .
C43 C -0.63983(18) 0.30359(14) 0.09610(13) 0.0289(4) Uani 1 1 d . . .
C44 C -0.74828(19) 0.36278(14) 0.13548(14) 0.0324(4) Uani 1 1 d . . .
H44A H -0.7442 0.3764 0.1926 0.039 Uiso 1 1 calc R . .
C45 C -0.8623(2) 0.40211(15) 0.09207(16) 0.0382(5) Uani 1 1 d . . .
H45A H -0.9357 0.4422 0.1195 0.046 Uiso 1 1 calc R . .
C46 C -0.8681(2) 0.38245(15) 0.00862(15) 0.0381(5) Uani 1 1 d . . .
H46A H -0.9460 0.4085 -0.0210 0.046 Uiso 1 1 calc R . .
C47 C -0.7615(2) 0.32541(16) -0.03163(15) 0.0402(5) Uani 1 1 d . . .
H47A H -0.7656 0.3130 -0.0892 0.048 Uiso 1 1 calc R . .
C48 C -0.6476(2) 0.28587(16) 0.01184(14) 0.0352(5) Uani 1 1 d . . .
H48A H -0.5744 0.2464 -0.0163 0.042 Uiso 1 1 calc R . .
C49 C -0.41689(18) 0.14436(14) 0.10633(13) 0.0288(4) Uani 1 1 d . . .
C50 C -0.4591(2) 0.06906(15) 0.13043(13) 0.0323(4) Uani 1 1 d . . .
H50A H -0.5222 0.0727 0.1756 0.039 Uiso 1 1 calc R . .
C51 C -0.4104(2) -0.01059(17) 0.08964(14) 0.0393(5) Uani 1 1 d . . .
H51A H -0.4402 -0.0613 0.1065 0.047 Uiso 1 1 calc R . .
C52 C -0.3181(2) -0.01648(19) 0.02403(17) 0.0475(6) Uani 1 1 d . . .
H52A H -0.2842 -0.0712 -0.0042 0.057 Uiso 1 1 calc R . .
C53 C -0.2757(2) 0.0572(2) -0.00010(18) 0.0551(7) Uani 1 1 d . . .
H53A H -0.2126 0.0530 -0.0454 0.066 Uiso 1 1 calc R . .
C54 C -0.3233(2) 0.13778(18) 0.04055(15) 0.0429(5) Uani 1 1 d . . .
H54A H -0.2924 0.1879 0.0237 0.051 Uiso 1 1 calc R . .
F1 F -0.9828(6) 0.4333(5) 0.6416(4) 0.0625(12) Uani 0.50 1 d P . .
F1A F -0.9984(15) 0.4564(8) 0.6485(10) 0.227(7) Uani 0.50 1 d P . .
F2 F -0.8544(11) 0.4909(9) 0.6652(10) 0.157(5) Uani 0.50 1 d P . .
F2A F -0.8332(7) 0.4968(5) 0.6608(4) 0.0520(11) Uani 0.50 1 d P . .
F3 F -0.9277(11) 0.4493(8) 0.7801(7) 0.083(3) Uani 0.50 1 d P . .
F3A F -0.9457(11) 0.4433(7) 0.7756(6) 0.081(3) Uani 0.50 1 d P . .
F4 F -1.0486(10) 0.5758(10) 0.6882(10) 0.060(2) Uani 0.50 1 d P . .
F4A F -1.0247(12) 0.5865(10) 0.7021(10) 0.088(4) Uani 0.50 1 d P . .

loop_
_atom_site_aniso_label
_atom_site_aniso_U_11
_atom_site_aniso_U_22
_atom_site_aniso_U_33
_atom_site_aniso_U_23
_atom_site_aniso_U_13
_atom_site_aniso_U_12
Cu1 0.02280(13) 0.02253(12) 0.02591(13) 0.00026(9) 0.00279(9) -0.00727(9)
B1 0.0454(16) 0.0353(14) 0.0532(17) -0.0032(12) 0.0028(13) -0.0110(12)
P1 0.0228(2) 0.0283(2) 0.0264(2) 0.00364(19) 0.00114(18) -0.0109(2)
N1 0.0205(7) 0.0216(7) 0.0277(8) -0.0020(6) 0.0028(6) -0.0064(6)
N2 0.0269(8) 0.0209(8) 0.0360(9) -0.0042(7) 0.0045(7) -0.0064(6)
N3 0.0181(7) 0.0200(7) 0.0354(9) -0.0027(6) 0.0032(6) -0.0075(6)
N4 0.0204(7) 0.0248(8) 0.0320(8) -0.0074(6) 0.0062(6) -0.0097(6)
N5 0.0253(8) 0.0266(8) 0.0330(9) -0.0115(7) 0.0030(7) -0.0099(7)
N6 0.0372(10) 0.0308(9) 0.0469(11) -0.0108(8) 0.0048(8) -0.0160(8)
N7 0.0270(9) 0.0259(8) 0.0520(11) -0.0073(8) 0.0052(8) -0.0086(7)
N8 0.0497(11) 0.0387(10) 0.0310(9) -0.0006(8) -0.0064(8) -0.0241(9)
N9 0.0303(9) 0.0459(11) 0.0351(9) -0.0102(8) 0.0036(7) -0.0148(8)
C1 0.0217(9) 0.0210(9) 0.0411(11) -0.0022(8) 0.0076(8) -0.0101(7)
C2 0.0269(10) 0.0261(10) 0.0534(13) 0.0048(9) 0.0045(9) -0.0090(8)
C3 0.0339(12) 0.0249(11) 0.085(2) 0.0050(12) 0.0125(12) -0.0074(9)
C4 0.0574(17) 0.0259(12) 0.096(2) -0.0178(13) 0.0277(16) -0.0175(12)
C5 0.0578(16) 0.0422(14) 0.0693(18) -0.0239(13) 0.0118(13) -0.0273(13)
C6 0.0300(11) 0.0234(10) 0.0532(13) -0.0047(9) 0.0046(9) -0.0047(8)
C7 0.0339(12) 0.0293(11) 0.0727(17) -0.0174(11) 0.0144(11) -0.0050(9)
C8 0.0443(13) 0.0355(12) 0.0654(16) -0.0271(11) 0.0226(12) -0.0183(10)
C9 0.0370(12) 0.0383(12) 0.0455(12) -0.0203(10) 0.0141(9) -0.0183(10)
C10 0.0297(10) 0.0221(9) 0.0352(10) -0.0064(8) 0.0086(8) -0.0114(8)
C11 0.0168(8) 0.0271(9) 0.0335(10) -0.0090(8) 0.0020(7) -0.0068(7)
C12 0.0330(11) 0.0423(12) 0.0286(10) -0.0103(9) 0.0014(8) -0.0117(9)
C13 0.0454(14) 0.0691(18) 0.0407(13) -0.0304(13) 0.0041(11) -0.0128(13)
C14 0.0364(13) 0.0505(15) 0.082(2) -0.0412(15) 0.0006(12) -0.0123(11)
C15 0.0313(12) 0.0313(11) 0.0809(19) -0.0150(12) 0.0078(12) -0.0111(9)
C16 0.0240(9) 0.0250(9) 0.0352(10) -0.0051(8) 0.0017(8) -0.0046(8)
C17 0.0190(9) 0.0372(11) 0.0386(11) -0.0108(9) 0.0042(8) -0.0052(8)
C18 0.0238(9) 0.0404(11) 0.0319(10) -0.0043(9) 0.0065(8) -0.0167(9)
C19 0.0237(9) 0.0280(9) 0.0271(9) 0.0004(7) 0.0016(7) -0.0116(8)
C20 0.0197(8) 0.0245(9) 0.0229(8) -0.0022(7) 0.0018(7) -0.0083(7)
C21 0.0285(10) 0.0272(9) 0.0301(10) -0.0105(8) 0.0052(8) -0.0117(8)
C22 0.0327(11) 0.0245(9) 0.0429(12) -0.0087(8) 0.0085(9) -0.0118(8)
C23 0.0368(12) 0.0341(11) 0.0535(14) -0.0194(10) 0.0136(10) -0.0201(10)
C24 0.0400(12) 0.0522(14) 0.0441(13) -0.0181(11) -0.0015(10) -0.0218(11)
C25 0.0559(15) 0.0489(14) 0.0407(13) -0.0016(11) -0.0131(11) -0.0239(12)
C26 0.0227(9) 0.0305(10) 0.0245(9) -0.0063(7) 0.0045(7) -0.0137(8)
C27 0.0208(9) 0.0268(9) 0.0296(9) -0.0025(8) 0.0034(7) -0.0083(7)
C28 0.0495(14) 0.0368(12) 0.0354(11) -0.0008(9) 0.0070(10) -0.0204(10)
C29 0.0409(12) 0.0512(13) 0.0354(11) -0.0094(10) 0.0117(9) -0.0316(11)
C30 0.0242(10) 0.0542(14) 0.0358(11) -0.0138(10) 0.0036(8) -0.0168(10)
C31 0.0192(8) 0.0233(9) 0.0269(9) -0.0036(7) 0.0010(7) -0.0098(7)
C32 0.0170(8) 0.0214(8) 0.0241(9) -0.0014(7) 0.0007(6) -0.0053(7)
C33 0.0189(8) 0.0197(8) 0.0281(9) -0.0036(7) 0.0004(7) -0.0068(7)
C34 0.0158(8) 0.0186(8) 0.0271(9) 0.0014(7) -0.0011(6) -0.0057(7)
C35 0.0203(8) 0.0221(8) 0.0216(8) -0.0006(7) 0.0023(6) -0.0068(7)
C36 0.0239(9) 0.0204(8) 0.0227(8) -0.0021(7) -0.0013(7) -0.0072(7)
C37 0.0265(10) 0.0310(10) 0.0430(12) 0.0087(9) 0.0005(8) -0.0125(8)
C38 0.0349(12) 0.0334(11) 0.0529(14) 0.0080(10) -0.0065(10) -0.0159(9)
C39 0.0385(13) 0.0433(13) 0.0797(19) 0.0077(13) -0.0095(12) -0.0225(11)
C40 0.0441(15) 0.0518(16) 0.098(2) 0.0244(16) -0.0054(15) -0.0309(13)
C41 0.0612(18) 0.0674(19) 0.072(2) 0.0342(16) 0.0008(15) -0.0364(16)
C42 0.0472(14) 0.0568(15) 0.0490(14) 0.0191(12) -0.0021(11) -0.0289(12)
C43 0.0256(9) 0.0301(10) 0.0294(10) 0.0059(8) -0.0011(8) -0.0118(8)
C44 0.0308(10) 0.0287(10) 0.0341(11) 0.0019(8) 0.0003(8) -0.0087(8)
C45 0.0303(11) 0.0268(10) 0.0494(13) 0.0046(9) -0.0007(9) -0.0040(8)
C46 0.0312(11) 0.0339(11) 0.0457(13) 0.0080(9) -0.0110(9) -0.0101(9)
C47 0.0423(13) 0.0423(12) 0.0350(11) 0.0041(10) -0.0094(9) -0.0154(10)
C48 0.0297(11) 0.0395(12) 0.0315(11) -0.0009(9) 0.0009(8) -0.0082(9)
C49 0.0214(9) 0.0351(10) 0.0263(9) -0.0006(8) -0.0008(7) -0.0066(8)
C50 0.0321(10) 0.0368(11) 0.0273(10) -0.0026(8) 0.0018(8) -0.0121(9)
C51 0.0428(13) 0.0400(12) 0.0341(11) -0.0059(9) -0.0061(9) -0.0119(10)
C52 0.0385(13) 0.0540(15) 0.0456(14) -0.0219(12) 0.0019(10) -0.0053(11)
C53 0.0374(13) 0.0772(19) 0.0499(15) -0.0240(14) 0.0184(11) -0.0170(13)
C54 0.0330(12) 0.0548(14) 0.0412(12) -0.0067(11) 0.0113(9) -0.0179(11)
F1 0.075(3) 0.051(2) 0.069(3) -0.027(2) -0.013(2) -0.0203(19)
F1A 0.313(15) 0.100(8) 0.280(14) -0.003(7) -0.196(12) -0.052(8)
F2 0.077(6) 0.106(7) 0.236(10) 0.022(6) 0.070(6) -0.003(4)
F2A 0.034(2) 0.041(2) 0.078(3) 0.0008(19) 0.0165(19) -0.0162(19)
F3 0.092(4) 0.063(6) 0.064(5) 0.002(4) -0.032(4) 0.013(4)
F3A 0.141(8) 0.034(3) 0.056(5) 0.000(3) 0.035(4) -0.026(4)
F4 0.036(2) 0.043(3) 0.078(5) -0.007(3) 0.000(2) 0.0122(19)
F4A 0.107(8) 0.046(4) 0.069(5) 0.007(3) 0.013(5) 0.016(5)

loop_
_atom_type_symbol
_atom_type_description
_atom_type_scat_dispersion_real
_atom_type_scat_dispersion_imag
_atom_type_scat_source
C C 0.0033 0.0016 'International Tables Vol C Tables 4.2.6.8 and 6.1.1.4'
H H 0.0000 0.0000 'International Tables Vol C Tables 4.2.6.8 and 6.1.1.4'
B B 0.0013 0.0007 'International Tables Vol C Tables 4.2.6.8 and 6.1.1.4'
N N 0.0061 0.0033 'International Tables Vol C Tables 4.2.6.8 and 6.1.1.4'
F F 0.0171 0.0103 'International Tables Vol C Tables 4.2.6.8 and 6.1.1.4'
P P 0.1023 0.0942 'International Tables Vol C Tables 4.2.6.8 and 6.1.1.4'
Cu Cu 0.3201 1.2651 'International Tables Vol C Tables 4.2.6.8 and 6.1.1.4'
O O 0.0106 0.0060 'International Tables Vol C Tables 4.2.6.8 and 6.1.1.4'

loop_
_geom_angle_atom_site_label_1
_geom_angle_atom_site_label_2
_geom_angle_atom_site_label_3
_geom_angle
_geom_angle_site_symmetry_1
_geom_angle_site_symmetry_3
_geom_angle_publ_flag
N2 Cu1 N1 107.69(6) . . ?
N2 Cu1 P1 122.17(5) . . ?
N1 Cu1 P1 121.87(5) . . ?
N2 Cu1 C35 81.40(6) . . ?
N1 Cu1 C35 82.11(6) . . ?
P1 Cu1 C35 130.08(5) . . ?
F1A B1 F2 107.2(11) . . ?
F1A B1 F3A 109.9(9) . . ?
F2 B1 F3A 111.9(9) . . ?
F1A B1 F4 97.0(8) . . ?
F2 B1 F4 114.5(9) . . ?
F3A B1 F4 115.0(9) . . ?
F1A B1 F3 120.2(9) . . ?
F2 B1 F3 103.0(9) . . ?
F3A B1 F3 11.3(10) . . ?
F4 B1 F3 115.4(9) . . ?
F1A B1 F4A 115.0(8) . . ?
F2 B1 F4A 103.8(8) . . ?
F3A B1 F4A 109.0(8) . . ?
F4 B1 F4A 18.4(9) . . ?
F3 B1 F4A 105.9(8) . . ?
F1A B1 F1 11.9(8) . . ?
F2 B1 F1 100.2(8) . . ?
F3A B1 F1 104.7(6) . . ?
F4 B1 F1 108.8(6) . . ?
F3 B1 F1 114.0(6) . . ?
F4A B1 F1 126.8(6) . . ?
F1A B1 F2A 110.5(10) . . ?
F2 B1 F2A 3.9(9) . . ?
F3A B1 F2A 112.0(6) . . ?
F4 B1 F2A 111.6(7) . . ?
F3 B1 F2A 102.5(6) . . ?
F4A B1 F2A 100.2(6) . . ?
F1 B1 F2A 103.8(4) . . ?
C49 P1 C37 106.32(10) . . ?
C49 P1 C43 100.97(9) . . ?
C37 P1 C43 105.14(9) . . ?
C49 P1 Cu1 113.24(6) . . ?
C37 P1 Cu1 116.15(8) . . ?
C43 P1 Cu1 113.56(6) . . ?
C20 N1 C16 117.30(15) . . ?
C20 N1 Cu1 125.27(12) . . ?
C16 N1 Cu1 117.37(12) . . ?
C10 N2 C6 117.72(18) . . ?
C10 N2 Cu1 126.82(13) . . ?
C6 N2 Cu1 115.25(15) . . ?
C20 N3 C34 121.87(15) . . ?
C20 N3 C1 120.01(15) . . ?
C34 N3 C1 116.43(14) . . ?
C32 N4 C11 122.86(15) . . ?
C32 N4 C26 121.46(15) . . ?
C11 N4 C26 115.37(14) . . ?
C10 N5 C36 121.82(16) . . ?
C10 N5 C21 119.75(16) . . ?
C36 N5 C21 118.12(15) . . ?
C1 N6 C5 116.5(2) . . ?
C11 N7 C15 116.9(2) . . ?
C21 N8 C25 116.77(19) . . ?
C26 N9 C30 117.23(19) . . ?
N6 C1 C2 124.25(19) . . ?
N6 C1 N3 116.79(17) . . ?
C2 C1 N3 118.87(19) . . ?
C3 C2 C1 117.8(2) . . ?
C2 C3 C4 119.0(2) . . ?
C5 C4 C3 118.9(2) . . ?
N6 C5 C4 123.5(3) . . ?
N2 C6 C7 123.4(2) . . ?
C6 C7 C8 118.4(2) . . ?
C7 C8 C9 119.7(2) . . ?
C8 C9 C10 119.0(2) . . ?
N2 C10 C9 121.78(19) . . ?
N2 C10 N5 118.48(17) . . ?
C9 C10 N5 119.74(19) . . ?
N7 C11 C12 123.94(19) . . ?
N7 C11 N4 117.95(17) . . ?
C12 C11 N4 118.11(18) . . ?
C13 C12 C11 117.7(2) . . ?
C12 C13 C14 120.00(13) . . ?
C13 C14 C15 118.26(13) . . ?
N7 C15 C14 123.1(2) . . ?
N1 C16 C17 123.85(18) . . ?
C16 C17 C18 118.17(18) . . ?
C19 C18 C17 119.57(18) . . ?
C18 C19 C20 119.28(18) . . ?
N1 C20 N3 118.47(15) . . ?
N1 C20 C19 121.82(17) . . ?
N3 C20 C19 119.71(16) . . ?
N8 C21 C22 124.12(19) . . ?
N8 C21 N5 115.78(17) . . ?
C22 C21 N5 120.10(19) . . ?
C21 C22 C23 117.6(2) . . ?
C24 C23 C22 118.8(2) . . ?
C23 C24 C25 119.0(2) . . ?
N8 C25 C24 123.6(2) . . ?
C27 C26 N9 124.01(17) . . ?
C27 C26 N4 119.12(17) . . ?
N9 C26 N4 116.83(17) . . ?
C26 C27 C28 117.49(19) . . ?
C27 C28 C29 121.5(2) . . ?
C28 C29 C30 118.55(19) . . ?
N9 C30 C29 121.2(2) . . ?
C36 C31 C32 119.65(16) . . ?
C33 C32 C31 119.16(16) . . ?
C33 C32 N4 119.46(16) . . ?
C31 C32 N4 121.27(16) . . ?
C34 C33 C32 120.27(17) . . ?
C33 C34 C35 120.99(16) . . ?
C33 C34 N3 119.63(16) . . ?
C35 C34 N3 119.38(15) . . ?
C34 C35 C36 118.07(16) . . ?
C34 C35 Cu1 89.12(11) . . ?
C36 C35 Cu1 92.35(11) . . ?
C31 C36 C35 121.31(16) . . ?
C31 C36 N5 120.14(16) . . ?
C35 C36 N5 118.54(16) . . ?
C38 C37 C42 119.4(2) . . ?
C38 C37 P1 117.78(16) . . ?
C42 C37 P1 122.80(18) . . ?
C37 C38 C39 120.5(2) . . ?
C40 C39 C38 119.7(3) . . ?
C39 C40 C41 120.5(2) . . ?
C40 C41 C42 120.7(2) . . ?
C37 C42 C41 119.2(3) . . ?
C48 C43 C44 118.53(19) . . ?
C48 C43 P1 123.14(16) . . ?
C44 C43 P1 118.24(16) . . ?
C45 C44 C43 120.8(2) . . ?
C46 C45 C44 119.5(2) . . ?
C47 C46 C45 120.3(2) . . ?
C46 C47 C48 120.1(2) . . ?
C43 C48 C47 120.6(2) . . ?
C54 C49 C50 119.0(2) . . ?
C54 C49 P1 124.64(17) . . ?
C50 C49 P1 116.31(15) . . ?
C51 C50 C49 121.0(2) . . ?
C50 C51 C52 119.8(2) . . ?
C53 C52 C51 119.7(2) . . ?
C52 C53 C54 121.2(2) . . ?
C53 C54 C49 119.3(2) . . ?

loop_
_geom_bond_atom_site_label_1
_geom_bond_atom_site_label_2
_geom_bond_distance
_geom_bond_site_symmetry_2
_geom_bond_publ_flag
Cu1 N2 2.0610(17) . ?
Cu1 N1 2.0779(15) . ?
Cu1 P1 2.2027(5) . ?
Cu1 C35 2.3110(18) . ?
B1 F1A 1.192(12) . ?
B1 F2 1.200(11) . ?
B1 F3A 1.333(9) . ?
B1 F4 1.348(13) . ?
B1 F3 1.376(10) . ?
B1 F4A 1.411(15) . ?
B1 F1 1.434(7) . ?
B1 F2A 1.469(7) . ?
P1 C49 1.818(2) . ?
P1 C37 1.828(2) . ?
P1 C43 1.830(2) . ?
N1 C20 1.347(2) . ?
N1 C16 1.355(2) . ?
N2 C10 1.341(3) . ?
N2 C6 1.364(3) . ?
N3 C20 1.397(2) . ?
N3 C34 1.421(2) . ?
N3 C1 1.430(2) . ?
N4 C32 1.411(2) . ?
N4 C11 1.425(2) . ?
N4 C26 1.427(2) . ?
N5 C10 1.403(2) . ?
N5 C36 1.426(2) . ?
N5 C21 1.432(2) . ?
N6 C1 1.326(3) . ?
N6 C5 1.343(3) . ?
N7 C11 1.340(3) . ?
N7 C15 1.348(3) . ?
N8 C21 1.328(3) . ?
N8 C25 1.337(3) . ?
N9 C26 1.365(3) . ?
N9 C30 1.367(3) . ?
C1 C2 1.396(3) . ?
C2 C3 1.377(3) . ?
C3 C4 1.379(4) . ?
C4 C5 1.378(4) . ?
C6 C7 1.371(3) . ?
C7 C8 1.377(4) . ?
C8 C9 1.382(3) . ?
C9 C10 1.400(3) . ?
C11 C12 1.380(3) . ?
C12 C13 1.377(3) . ?
C13 C14 1.3790 . ?
C14 C15 1.381(3) . ?
C16 C17 1.369(3) . ?
C17 C18 1.390(3) . ?
C18 C19 1.363(3) . ?
C19 C20 1.405(2) . ?
C21 C22 1.385(3) . ?
C22 C23 1.400(3) . ?
C23 C24 1.367(3) . ?
C24 C25 1.377(3) . ?
C26 C27 1.347(3) . ?
C27 C28 1.365(3) . ?
C28 C29 1.372(3) . ?
C29 C30 1.378(3) . ?
C31 C36 1.392(3) . ?
C31 C32 1.401(3) . ?
C32 C33 1.394(2) . ?
C33 C34 1.391(2) . ?
C34 C35 1.394(3) . ?
C35 C36 1.397(2) . ?
C37 C38 1.390(3) . ?
C37 C42 1.394(3) . ?
C38 C39 1.392(3) . ?
C39 C40 1.372(4) . ?
C40 C41 1.373(5) . ?
C41 C42 1.399(4) . ?
C43 C48 1.391(3) . ?
C43 C44 1.396(3) . ?
C44 C45 1.392(3) . ?
C45 C46 1.385(3) . ?
C46 C47 1.376(3) . ?
C47 C48 1.391(3) . ?
C49 C54 1.394(3) . ?
C49 C50 1.395(3) . ?
C50 C51 1.379(3) . ?
C51 C52 1.383(3) . ?
C52 C53 1.374(4) . ?
C53 C54 1.389(4) . ?
